data_4129102
loop_
_publ_author_name
'Heskia, Alice'
'Maris, Thierry'
'Aguiar, Pedro M.'
'Wuest, James D.'

_publ_section_title
;
 Building Large Structures with Curved Aromatic Surfaces by Complexing
 Metals with Phosphangulene.
;
_journal_name_full 'Journal of the American Chemical Society'
_journal_paper_doi 10.1021/jacs.9b08179
_journal_year 2019
_chemical_formula_moiety 'C25 H17 Ag Cl O7 P'
_chemical_formula_sum 'C25 H17 Ag Cl O7 P'
_chemical_formula_weight 603.67
_space_group_crystal_system monoclinic
_space_group_IT_number 14
_space_group_name_Hall '-P 2yn'
_space_group_name_H-M_alt 'P 1 21/n 1'
_atom_sites_solution_hydrogens geom
_atom_sites_solution_primary dual
_audit_creation_date 2018-04-10
_audit_creation_method
;
Olex2 1.2
(compiled 2018.04.03 svn.r3497 for OlexSys, GUI svn.r5486)
;
_cell_angle_alpha 90
_cell_angle_beta 108.495(2)
_cell_angle_gamma 90
_cell_formula_units_Z 4
_cell_length_a 11.8082(7)
_cell_length_b 16.1007(9)
_cell_length_c 12.8381(7)
_cell_measurement_reflns_used 9700
_cell_measurement_temperature 150
_cell_measurement_theta_max 54.975
_cell_measurement_theta_min 2.388
_cell_volume 2314.7(2)
_computing_cell_refinement
'SAINT (2013) V8.38A; Integration Software for Single Crystal Data. Bruker AXS Inc., Madison, WI 53719-1173.'
_computing_data_collection
;
APEX 2 (2013) Bruker AXS Inc., Madison, WI 53719-1173.
;
_computing_data_reduction
'SAINT (2013) V8.38A; Integration Software for Single Crystal Data. Bruker AXS Inc., Madison, WI 53719-1173.'
_computing_molecular_graphics 'Olex2 (Dolomanov et al., 2009)'
_computing_publication_material 'Olex2 (Dolomanov et al., 2009)'
_computing_structure_refinement 'XL (Sheldrick, 2008)'
_computing_structure_solution 'XT (Sheldrick, 2015)'
_diffrn_ambient_temperature 150
_diffrn_detector 'CMOS Area detector'
_diffrn_detector_area_resol_mean 10.24
_diffrn_detector_type 'Bruker Photon 100 CMOS Detector'
_diffrn_measured_fraction_theta_full 0.999
_diffrn_measured_fraction_theta_max 0.997
_diffrn_measurement_device 'k-geometry diffractometer'
_diffrn_measurement_device_type 'Bruker Venture Metaljet'
_diffrn_measurement_method '\w and \f scans'
_diffrn_radiation_collimation 'Focusing mirrors'
_diffrn_radiation_monochromator 'Helios MX Mirror Optics'
_diffrn_radiation_probe x-ray
_diffrn_radiation_type GaK\a
_diffrn_radiation_wavelength 1.34139
_diffrn_reflns_av_R_equivalents 0.0558
_diffrn_reflns_av_unetI/netI 0.0301
_diffrn_reflns_Laue_measured_fraction_full 0.999
_diffrn_reflns_Laue_measured_fraction_max 0.997
_diffrn_reflns_limit_h_max 14
_diffrn_reflns_limit_h_min -14
_diffrn_reflns_limit_k_max 19
_diffrn_reflns_limit_k_min -19
_diffrn_reflns_limit_l_max 15
_diffrn_reflns_limit_l_min -15
_diffrn_reflns_number 31981
_diffrn_reflns_point_group_measured_fraction_full 0.999
_diffrn_reflns_point_group_measured_fraction_max 0.997
_diffrn_reflns_theta_full 53.594
_diffrn_reflns_theta_max 55.028
_diffrn_reflns_theta_min 3.859
_diffrn_source 'Metal Jet'
_diffrn_source_target Ga
_diffrn_source_type 'Gallium Liquid Metal Jet Source'
_exptl_absorpt_coefficient_mu 6.153
_exptl_absorpt_correction_T_max 0.7508
_exptl_absorpt_correction_T_min 0.5136
_exptl_absorpt_correction_type multi-scan
_exptl_absorpt_process_details
'SADABS-2016/2 (Bruker,2016/2) was used for absorption correction. wR2(int) was 0.1157 before and 0.0830 after correction. The Ratio of minimum to maximum transmission is 0.6841. The \l/2 correction factor is Not present.'
_exptl_crystal_colour 'clear light colourless'
_exptl_crystal_colour_lustre clear
_exptl_crystal_colour_modifier light
_exptl_crystal_colour_primary colourless
_exptl_crystal_density_diffrn 1.732
_exptl_crystal_description Block
_exptl_crystal_F_000 1208
_exptl_crystal_size_max 0.21
_exptl_crystal_size_mid 0.17
_exptl_crystal_size_min 0.1
_refine_diff_density_max 1.235
_refine_diff_density_min -0.759
_refine_diff_density_rms 0.160
_refine_ls_extinction_coef 0.0094(5)
_refine_ls_extinction_expression Fc^*^=kFc[1+0.001xFc^2^\l^3^/sin(2\q)]^-1/4^
_refine_ls_extinction_method 'SHELXL-2018/3 (Sheldrick 2018)'
_refine_ls_goodness_of_fit_ref 1.079
_refine_ls_hydrogen_treatment constr
_refine_ls_matrix_type full
_refine_ls_number_parameters 486
_refine_ls_number_reflns 4417
_refine_ls_number_restraints 434
_refine_ls_restrained_S_all 1.041
_refine_ls_R_factor_all 0.0623
_refine_ls_R_factor_gt 0.0601
_refine_ls_shift/su_max 0.000
_refine_ls_shift/su_mean 0.000
_refine_ls_structure_factor_coef Fsqd
_refine_ls_weighting_details 'w=1/[\s^2^(Fo^2^)+(0.0980P)^2^+4.7038P] where P=(Fo^2^+2Fc^2^)/3'
_refine_ls_weighting_scheme calc
_refine_ls_wR_factor_gt 0.1632
_refine_ls_wR_factor_ref 0.1663
_reflns_Friedel_coverage 0.000
_reflns_number_gt 4135
_reflns_number_total 4417
_reflns_threshold_expression 'I > 2\s(I)'
_cod_data_source_file ja9b08179_si_012.cif
_cod_data_source_block jw20462
_cod_depositor_comments
;
The following automatic conversions were performed:

data item '_diffrn_radiation_probe' value 'X-ray' was changed to
'x-ray' in accordance with the
/home/data/users/saulius/crontab/automatic-downloads/rss-feeds/ACS/lib/dictionaries/cif_core.dic
dictionary named 'cif_core.dic' version 2.4.2 last updated on
2011-04-26.

Automatic conversion script
Id: cif_fix_values 6909 2019-04-08 15:41:33Z antanas 
;
_cod_database_code 4129102
_shelx_shelxl_version_number 2018/3
_shelx_space_group_comment
;
The symmetry employed for this shelxl refinement is uniquely defined
by the following loop, which should always be used as a source of
symmetry information in preference to the above space-group names.
They are only intended as comments.
;
_shelx_estimated_absorpt_t_max 0.578
_shelx_estimated_absorpt_t_min 0.358
_olex2_refinement_description
;
1. Fixed Uiso
 At 1.2 times of:
  All C(H) groups
 At 1.5 times of:
  All C(H,H,H) groups
2. Restrained distances
 C3C-C7C = C2D-C7D
 1.52 with sigma of 0.002
3. Uiso/Uaniso restraints and constraints
C1A \\sim C2A \\sim C3A \\sim C4A \\sim C5A \\sim C6A \\sim C7A \\sim C8A \\sim
C9A \\sim C10A \\sim C11A \\sim C12A \\sim C13A \\sim C14A \\sim C15A \\sim
C16A \\sim C17A \\sim C18A: within 2A with sigma of 0.002 and sigma for
terminal atoms of 0.02
C1B \\sim C2B \\sim C3B \\sim C4B \\sim C5B \\sim C6B \\sim C7B \\sim C8B \\sim
C9B \\sim C10B \\sim C11B \\sim C12B \\sim C13B \\sim C14B \\sim C15B \\sim
C16B \\sim C17B \\sim C18B: within 2A with sigma of 0.002 and sigma for
terminal atoms of 0.02
C1C \\sim C2C \\sim C3C \\sim C4C \\sim C5C \\sim C6C \\sim C7C \\sim C1D \\sim
C2D \\sim C3D \\sim C4D \\sim C5D \\sim C6D \\sim C7D: within 2A with sigma of
0.001 and sigma for terminal atoms of 0.02
4. Others
 Sof(P1B)=Sof(O1B)=Sof(O2B)=Sof(O3B)=Sof(C1B)=Sof(C2B)=Sof(C3B)=Sof(H3B)=
 Sof(C4B)=Sof(H4B)=Sof(C5B)=Sof(H5B)=Sof(C6B)=Sof(C7B)=Sof(C8B)=Sof(C9B)=
 Sof(H9B)=Sof(C10B)=Sof(H10B)=Sof(C11B)=Sof(H11B)=Sof(C12B)=Sof(C13B)=Sof(C14B)=
 Sof(C15B)=Sof(H15B)=Sof(C16B)=Sof(H16B)=Sof(C17B)=Sof(H17B)=Sof(C18B)=1-FVAR(1)
 Sof(P1A)=Sof(O1A)=Sof(O2A)=Sof(O3A)=Sof(C1A)=Sof(C2A)=Sof(C3A)=Sof(H3A)=
 Sof(C4A)=Sof(H4A)=Sof(C5A)=Sof(H5A)=Sof(C6A)=Sof(C7A)=Sof(C8A)=Sof(C9A)=
 Sof(H9A)=Sof(C10A)=Sof(H10A)=Sof(C11A)=Sof(H11A)=Sof(C12A)=Sof(C13A)=Sof(C14A)=
 Sof(C15A)=Sof(H15A)=Sof(C16A)=Sof(H16A)=Sof(C17A)=Sof(H17A)=Sof(C18A)=FVAR(1)
 Sof(C1D)=Sof(H1D)=Sof(C2D)=Sof(C3D)=Sof(H3D)=Sof(C4D)=Sof(H4D)=Sof(C5D)=
 Sof(H5D)=Sof(C6D)=Sof(H6D)=Sof(C7D)=Sof(H7DA)=Sof(H7DB)=Sof(H7DC)=1-FVAR(2)
 Sof(C1C)=Sof(H1C)=Sof(C2C)=Sof(H2C)=Sof(C3C)=Sof(C4C)=Sof(H4C)=Sof(C5C)=
 Sof(H5C)=Sof(C6C)=Sof(H6C)=Sof(C7C)=Sof(H7CA)=Sof(H7CB)=Sof(H7CC)=FVAR(2)
5.a Aromatic/amide H refined with riding coordinates:
 C3A(H3A), C4A(H4A), C5A(H5A), C9A(H9A), C10A(H10A), C11A(H11A), C15A(H15A),
 C16A(H16A), C17A(H17A), C3B(H3B), C4B(H4B), C5B(H5B), C9B(H9B), C10B(H10B),
 C11B(H11B), C15B(H15B), C16B(H16B), C17B(H17B), C1C(H1C), C2C(H2C), C4C(H4C),
 C5C(H5C), C6C(H6C), C1D(H1D), C3D(H3D), C4D(H4D), C5D(H5D), C6D(H6D)
5.b Fitted hexagon refined as free rotating group:
 C1A(C2A,C3A,C4A,C5A,C6A), C7A(C8A,C9A,C10A,C11A,C12A), C13A(C14A,C15A,C16A,
 C17A,C18A), C1B(C2B,C3B,C4B,C5B,C6B), C7B(C8B,C9B,C10B,C11B,C12B), C13B(C14B,
 C15B,C16B,C17B,C18B), C1C(C2C,C3C,C4C,C5C,C6C), C1D(C2D,C3D,C4D,C5D,C6D)
5.c Idealised Me refined as rotating group:
 C7C(H7CA,H7CB,H7CC), C7D(H7DA,H7DB,H7DC)
;
_olex2_submission_special_instructions 'No special instructions were received'

loop_
_space_group_symop_operation_xyz
'x, y, z'
'-x+1/2, y+1/2, -z+1/2'
'-x, -y, -z'
'x-1/2, -y-1/2, z-1/2'

loop_
_atom_site_label
_atom_site_type_symbol
_atom_site_fract_x
_atom_site_fract_y
_atom_site_fract_z
_atom_site_U_iso_or_equiv
_atom_site_adp_type
_atom_site_occupancy
_atom_site_site_symmetry_order
_atom_site_calc_flag
_atom_site_refinement_flags_posn
_atom_site_refinement_flags_adp
_atom_site_refinement_flags_occupancy
_atom_site_disorder_assembly
_atom_site_disorder_group
Ag1 Ag 0.48032(3) 0.61212(2) 0.55188(3) 0.0539(2) Uani 1 1 d . . . . .
P1A P 0.4394(14) 0.6090(7) 0.7122(9) 0.0325(14) Uani 0.554(8) 1 d . . P A 1
O1A O 0.6668(10) 0.6014(5) 0.9060(9) 0.051(2) Uani 0.554(8) 1 d . . P A 1
O2A O 0.3021(13) 0.7555(7) 0.7601(13) 0.063(3) Uani 0.554(8) 1 d . . P A 1
O3A O 0.3005(6) 0.4586(4) 0.7270(5) 0.0413(14) Uani 0.554(8) 1 d . . P A 1
C1A C 0.4873(8) 0.6862(4) 0.8225(6) 0.0517(15) Uani 0.554(8) 1 d . U P A 1
C2A C 0.6011(7) 0.6774(4) 0.8975(6) 0.0505(15) Uani 0.554(8) 1 d G U P A 1
C3A C 0.6467(6) 0.7382(5) 0.9766(5) 0.0539(15) Uani 0.554(8) 1 d G U P A 1
H3A H 0.724498 0.732161 1.027887 0.065 Uiso 0.554(8) 1 calc R . P A 1
C4A C 0.5786(8) 0.8078(4) 0.9806(5) 0.0558(15) Uani 0.554(8) 1 d G U P A 1
H4A H 0.609808 0.849339 1.034640 0.067 Uiso 0.554(8) 1 calc R . P A 1
C5A C 0.4648(8) 0.8166(4) 0.9055(6) 0.0565(15) Uani 0.554(8) 1 d G U P A 1
H5A H 0.418284 0.864164 0.908282 0.068 Uiso 0.554(8) 1 calc R . P A 1
C6A C 0.4192(7) 0.7558(5) 0.8265(6) 0.0552(15) Uani 0.554(8) 1 d G U P A 1
C7A C 0.2942(4) 0.6052(4) 0.7294(6) 0.0490(15) Uani 0.554(8) 1 d . U P A 1
C8A C 0.2384(6) 0.6787(3) 0.7424(6) 0.0514(15) Uani 0.554(8) 1 d G U P A 1
C9A C 0.1235(5) 0.6770(3) 0.7496(6) 0.0537(15) Uani 0.554(8) 1 d G U P A 1
H9A H 0.085376 0.727210 0.758448 0.064 Uiso 0.554(8) 1 calc R . P A 1
C10A C 0.0643(4) 0.6016(4) 0.7438(5) 0.0540(14) Uani 0.554(8) 1 d G U P A 1
H10A H -0.014321 0.600424 0.748761 0.065 Uiso 0.554(8) 1 calc R . P A 1
C11A C 0.1200(5) 0.5281(3) 0.7309(5) 0.0520(14) Uani 0.554(8) 1 d G U P A 1
H11A H 0.079528 0.476639 0.726950 0.062 Uiso 0.554(8) 1 calc R . P A 1
C12A C 0.2350(5) 0.5299(3) 0.7237(5) 0.0495(14) Uani 0.554(8) 1 d G U P A 1
C13A C 0.4938(6) 0.5271(3) 0.8070(5) 0.0457(14) Uani 0.554(8) 1 d . U P A 1
C14A C 0.4209(4) 0.4575(4) 0.7942(5) 0.0455(14) Uani 0.554(8) 1 d G U P A 1
C15A C 0.4612(5) 0.3877(3) 0.8590(5) 0.0468(14) Uani 0.554(8) 1 d G U P A 1
H15A H 0.411417 0.340129 0.850290 0.056 Uiso 0.554(8) 1 calc R . P A 1
C16A C 0.5743(6) 0.3874(3) 0.9366(5) 0.0490(14) Uani 0.554(8) 1 d G U P A 1
H16A H 0.601839 0.339689 0.980901 0.059 Uiso 0.554(8) 1 calc R . P A 1
C17A C 0.6471(4) 0.4570(4) 0.9494(4) 0.0483(14) Uani 0.554(8) 1 d G U P A 1
H17A H 0.724454 0.456819 1.002386 0.058 Uiso 0.554(8) 1 calc R . P A 1
C18A C 0.6069(5) 0.5268(3) 0.8845(5) 0.0472(14) Uani 0.554(8) 1 d G U P A 1
P1B P 0.4450(18) 0.6096(10) 0.7354(11) 0.036(2) Uani 0.446(8) 1 d . . P A 2
O1B O 0.6702(12) 0.6391(7) 0.9096(11) 0.049(3) Uani 0.446(8) 1 d . . P A 2
O2B O 0.2674(11) 0.7288(9) 0.7532(13) 0.055(4) Uani 0.446(8) 1 d . . P A 2
O3B O 0.3662(13) 0.4397(6) 0.7751(11) 0.068(3) Uani 0.446(8) 1 d . . P A 2
C1B C 0.4789(8) 0.6911(4) 0.8230(7) 0.0450(17) Uani 0.446(8) 1 d . U P A 2
C2B C 0.5930(7) 0.7044(5) 0.8957(7) 0.0471(16) Uani 0.446(8) 1 d G U P A 2
C3B C 0.6153(6) 0.7725(6) 0.9657(6) 0.0477(16) Uani 0.446(8) 1 d G U P A 2
H3B H 0.693220 0.781602 1.015373 0.057 Uiso 0.446(8) 1 calc R . P A 2
C4B C 0.5235(8) 0.8274(4) 0.9631(6) 0.0488(16) Uani 0.446(8) 1 d G U P A 2
H4B H 0.538788 0.873978 1.010991 0.059 Uiso 0.446(8) 1 calc R . P A 2
C5B C 0.4095(7) 0.8141(5) 0.8905(7) 0.0463(16) Uani 0.446(8) 1 d G U P A 2
H5B H 0.346816 0.851617 0.888680 0.056 Uiso 0.446(8) 1 calc R . P A 2
C6B C 0.3872(6) 0.7460(5) 0.8204(7) 0.0440(16) Uani 0.446(8) 1 d G U P A 2
C7B C 0.3070(6) 0.5845(6) 0.7481(9) 0.063(2) Uani 0.446(8) 1 d . U P A 2
C8B C 0.2269(7) 0.6470(5) 0.7510(9) 0.064(2) Uani 0.446(8) 1 d G U P A 2
C9B C 0.1174(7) 0.6269(6) 0.7633(8) 0.064(2) Uani 0.446(8) 1 d G U P A 2
H9B H 0.062596 0.669579 0.765234 0.077 Uiso 0.446(8) 1 calc R . P A 2
C10B C 0.0880(6) 0.5442(6) 0.7727(7) 0.066(2) Uani 0.446(8) 1 d G U P A 2
H10B H 0.013150 0.530461 0.781159 0.079 Uiso 0.446(8) 1 calc R . P A 2
C11B C 0.1681(7) 0.4817(5) 0.7699(7) 0.065(2) Uani 0.446(8) 1 d G U P A 2
H11B H 0.148063 0.425220 0.776335 0.078 Uiso 0.446(8) 1 calc R . P A 2
C12B C 0.2777(6) 0.5018(5) 0.7575(8) 0.063(2) Uani 0.446(8) 1 d G U P A 2
C13B C 0.5221(9) 0.5338(5) 0.8287(8) 0.068(2) Uani 0.446(8) 1 d . U P A 2
C14B C 0.4786(8) 0.4540(5) 0.8325(7) 0.069(2) Uani 0.446(8) 1 d G U P A 2
C15B C 0.5448(9) 0.3974(4) 0.9096(8) 0.070(2) Uani 0.446(8) 1 d G U P A 2
H15B H 0.515031 0.342857 0.912183 0.084 Uiso 0.446(8) 1 calc R . P A 2
C16B C 0.6546(9) 0.4205(5) 0.9830(7) 0.070(2) Uani 0.446(8) 1 d G U P A 2
H16B H 0.699860 0.381817 1.035698 0.084 Uiso 0.446(8) 1 calc R . P A 2
C17B C 0.6981(8) 0.5003(6) 0.9792(7) 0.069(2) Uani 0.446(8) 1 d G U P A 2
H17B H 0.773183 0.516104 1.029369 0.083 Uiso 0.446(8) 1 calc R . P A 2
C18B C 0.6319(9) 0.5569(4) 0.9021(9) 0.068(2) Uani 0.446(8) 1 d G U P A 2
Cl1 Cl 0.25468(11) 0.50829(9) 0.36928(13) 0.0642(4) Uani 1 1 d . . . . .
O1 O 0.3838(4) 0.5164(3) 0.4059(4) 0.0839(14) Uani 1 1 d . . . . .
O2 O 0.2025(6) 0.5832(4) 0.3181(7) 0.123(2) Uani 1 1 d . . . . .
O3 O 0.2282(4) 0.4452(4) 0.2896(5) 0.0973(16) Uani 1 1 d . . . . .
O4 O 0.2112(6) 0.4913(4) 0.4555(6) 0.1107(19) Uani 1 1 d . . . . .
C1C C 0.4746(7) 0.7037(5) 0.3860(7) 0.0934(11) Uani 0.659(8) 1 d . U P A 1
H1C H 0.423652 0.670664 0.328891 0.112 Uiso 0.659(8) 1 calc R . P A 1
C2C C 0.4350(6) 0.7800(5) 0.4117(7) 0.0938(11) Uani 0.659(8) 1 d G U P A 1
H2C H 0.356957 0.798956 0.372285 0.113 Uiso 0.659(8) 1 calc R . P A 1
C3C C 0.5095(8) 0.8284(4) 0.4952(7) 0.0939(11) Uani 0.659(8) 1 d DG U P A 1
C4C C 0.6236(7) 0.8006(5) 0.5529(6) 0.0941(11) Uani 0.659(8) 1 d G U P A 1
H4C H 0.674532 0.833642 0.609993 0.113 Uiso 0.659(8) 1 calc R . P A 1
C5C C 0.6632(6) 0.7244(5) 0.5272(7) 0.0939(11) Uani 0.659(8) 1 d G U P A 1
H5C H 0.741229 0.705351 0.566600 0.113 Uiso 0.659(8) 1 calc R . P A 1
C6C C 0.5887(8) 0.6759(4) 0.4437(8) 0.0934(11) Uani 0.659(8) 1 d G U P A 1
H6C H 0.615791 0.623861 0.426050 0.112 Uiso 0.659(8) 1 calc R . P A 1
C7C C 0.4850(15) 0.9155(6) 0.5284(16) 0.125(4) Uani 0.659(8) 1 d D U P A 1
H7CA H 0.462581 0.951554 0.463555 0.188 Uiso 0.659(8) 1 calc GR . P A 1
H7CB H 0.556988 0.937367 0.582975 0.188 Uiso 0.659(8) 1 calc GR . P A 1
H7CC H 0.419597 0.913654 0.559980 0.188 Uiso 0.659(8) 1 calc GR . P A 1
C1D C 0.6531(13) 0.7810(10) 0.5975(11) 0.0940(11) Uani 0.341(8) 1 d . U P A 2
H1D H 0.719542 0.790972 0.661235 0.113 Uiso 0.341(8) 1 calc R . P A 2
C2D C 0.5538(15) 0.8327(8) 0.5731(13) 0.0941(11) Uani 0.341(8) 1 d DG U P A 2
C3D C 0.4567(12) 0.8181(9) 0.4799(14) 0.0939(11) Uani 0.341(8) 1 d G U P A 2
H3D H 0.388811 0.853410 0.463196 0.113 Uiso 0.341(8) 1 calc R . P A 2
C4D C 0.4588(13) 0.7518(10) 0.4112(12) 0.0937(11) Uani 0.341(8) 1 d G U P A 2
H4D H 0.392366 0.741821 0.347497 0.112 Uiso 0.341(8) 1 calc R . P A 2
C5D C 0.5581(15) 0.7001(9) 0.4356(14) 0.0936(11) Uani 0.341(8) 1 d G U P A 2
H5D H 0.559507 0.654807 0.388666 0.112 Uiso 0.341(8) 1 calc R . P A 2
C6D C 0.6552(13) 0.7147(9) 0.5288(15) 0.0938(11) Uani 0.341(8) 1 d G U P A 2
H6D H 0.723096 0.679381 0.545533 0.113 Uiso 0.341(8) 1 calc R . P A 2
C7D C 0.511(4) 0.8862(19) 0.651(3) 0.151(8) Uani 0.341(8) 1 d D U P A 2
H7DA H 0.570078 0.884931 0.724022 0.227 Uiso 0.341(8) 1 calc GR . P A 2
H7DB H 0.434561 0.864611 0.654210 0.227 Uiso 0.341(8) 1 calc GR . P A 2
H7DC H 0.500108 0.943476 0.623463 0.227 Uiso 0.341(8) 1 calc GR . P A 2

loop_
_atom_site_aniso_label
_atom_site_aniso_U_11
_atom_site_aniso_U_22
_atom_site_aniso_U_33
_atom_site_aniso_U_23
_atom_site_aniso_U_13
_atom_site_aniso_U_12
Ag1 0.0620(3) 0.0657(3) 0.0403(3) -0.00206(13) 0.02529(19) -0.00367(14)
P1A 0.048(2) 0.0377(17) 0.017(4) -0.001(2) 0.017(3) -0.0045(11)
O1A 0.050(4) 0.052(5) 0.049(4) -0.004(5) 0.014(3) 0.010(5)
O2A 0.090(10) 0.040(5) 0.056(6) -0.002(4) 0.020(7) 0.011(5)
O3A 0.048(3) 0.036(3) 0.044(3) -0.005(2) 0.021(3) -0.004(2)
C1A 0.077(3) 0.041(2) 0.044(3) -0.003(2) 0.030(2) -0.016(2)
C2A 0.076(3) 0.039(2) 0.044(3) -0.002(2) 0.031(2) -0.019(2)
C3A 0.078(3) 0.043(2) 0.047(3) -0.004(2) 0.029(2) -0.018(2)
C4A 0.080(3) 0.044(2) 0.049(3) -0.005(2) 0.028(2) -0.015(2)
C5A 0.081(3) 0.043(2) 0.049(3) -0.004(2) 0.026(3) -0.013(2)
C6A 0.080(3) 0.042(2) 0.047(3) -0.004(2) 0.027(3) -0.014(2)
C7A 0.042(2) 0.068(3) 0.038(2) -0.010(2) 0.015(2) 0.003(2)
C8A 0.044(2) 0.070(3) 0.039(2) -0.012(2) 0.012(2) 0.004(2)
C9A 0.046(2) 0.072(3) 0.041(2) -0.012(2) 0.0117(19) 0.005(2)
C10A 0.045(2) 0.072(3) 0.043(2) -0.011(2) 0.012(2) 0.003(2)
C11A 0.043(2) 0.071(3) 0.042(2) -0.010(2) 0.0126(19) 0.002(2)
C12A 0.042(2) 0.068(3) 0.039(2) -0.010(2) 0.0139(19) 0.003(2)
C13A 0.061(3) 0.046(2) 0.043(2) 0.009(2) 0.033(2) 0.010(2)
C14A 0.060(3) 0.045(2) 0.043(2) 0.010(2) 0.033(2) 0.012(2)
C15A 0.062(3) 0.045(2) 0.043(2) 0.0101(19) 0.031(2) 0.012(2)
C16A 0.064(3) 0.047(2) 0.044(2) 0.0107(19) 0.028(2) 0.013(2)
C17A 0.063(3) 0.048(2) 0.043(2) 0.010(2) 0.030(2) 0.012(2)
C18A 0.061(3) 0.047(2) 0.044(2) 0.010(2) 0.032(2) 0.010(2)
P1B 0.046(2) 0.052(2) 0.013(5) -0.002(3) 0.015(3) -0.0020(14)
O1B 0.043(4) 0.060(7) 0.049(5) 0.008(6) 0.018(3) 0.007(6)
O2B 0.034(5) 0.079(11) 0.039(4) -0.001(8) -0.006(4) 0.012(5)
O3B 0.107(9) 0.048(5) 0.078(8) 0.000(5) 0.070(7) 0.008(5)
C1B 0.054(3) 0.040(3) 0.038(3) 0.008(2) 0.009(3) -0.009(2)
C2B 0.054(3) 0.043(3) 0.040(3) 0.006(2) 0.009(2) -0.010(2)
C3B 0.055(3) 0.043(3) 0.040(3) 0.006(2) 0.008(2) -0.009(2)
C4B 0.057(3) 0.042(3) 0.041(3) 0.007(2) 0.006(2) -0.009(2)
C5B 0.055(3) 0.040(3) 0.040(3) 0.008(2) 0.009(2) -0.009(2)
C6B 0.053(3) 0.038(3) 0.038(3) 0.008(2) 0.010(3) -0.009(2)
C7B 0.049(3) 0.095(5) 0.053(4) -0.026(3) 0.026(3) -0.029(3)
C8B 0.049(3) 0.096(5) 0.053(3) -0.025(3) 0.024(3) -0.028(3)
C9B 0.048(3) 0.097(5) 0.054(3) -0.025(3) 0.024(3) -0.028(3)
C10B 0.050(3) 0.097(5) 0.054(3) -0.025(3) 0.023(3) -0.028(3)
C11B 0.050(3) 0.096(5) 0.053(3) -0.026(3) 0.023(3) -0.030(3)
C12B 0.049(3) 0.095(5) 0.052(3) -0.026(3) 0.025(3) -0.031(3)
C13B 0.101(5) 0.060(3) 0.064(4) 0.026(3) 0.057(4) 0.037(4)
C14B 0.103(5) 0.060(3) 0.064(4) 0.026(3) 0.056(4) 0.036(4)
C15B 0.104(5) 0.060(3) 0.064(4) 0.027(3) 0.055(4) 0.036(4)
C16B 0.103(5) 0.061(3) 0.065(4) 0.027(3) 0.055(4) 0.036(4)
C17B 0.102(5) 0.062(3) 0.065(4) 0.025(3) 0.056(4) 0.038(4)
C18B 0.101(5) 0.060(3) 0.064(4) 0.025(3) 0.056(4) 0.039(4)
Cl1 0.0476(6) 0.0673(8) 0.0765(9) -0.0163(6) 0.0181(6) 0.0023(5)
O1 0.053(2) 0.108(3) 0.086(3) -0.034(3) 0.016(2) 0.001(2)
O2 0.108(4) 0.112(4) 0.149(6) 0.024(4) 0.041(4) 0.045(4)
O3 0.080(3) 0.107(4) 0.102(4) -0.043(3) 0.026(3) -0.012(3)
O4 0.108(4) 0.137(5) 0.106(4) -0.006(4) 0.061(4) 0.000(4)
C1C 0.115(3) 0.090(2) 0.098(2) 0.0003(19) 0.067(2) -0.023(2)
C2C 0.115(3) 0.090(2) 0.099(2) 0.0001(19) 0.067(2) -0.023(2)
C3C 0.116(3) 0.090(2) 0.099(2) 0.0001(19) 0.067(2) -0.023(2)
C4C 0.116(3) 0.090(2) 0.099(2) 0.0005(19) 0.066(2) -0.023(2)
C5C 0.116(3) 0.090(2) 0.099(2) 0.0008(19) 0.066(2) -0.023(2)
C6C 0.115(3) 0.090(2) 0.098(2) 0.0007(19) 0.067(2) -0.023(2)
C7C 0.133(8) 0.116(8) 0.135(8) -0.009(8) 0.056(7) -0.005(7)
C1D 0.116(3) 0.090(2) 0.099(2) 0.0006(19) 0.066(2) -0.023(2)
C2D 0.116(3) 0.090(2) 0.099(2) 0.000(2) 0.066(2) -0.023(2)
C3D 0.116(3) 0.090(2) 0.099(2) 0.0002(19) 0.067(2) -0.023(2)
C4D 0.115(3) 0.090(2) 0.099(2) 0.0003(19) 0.067(2) -0.023(2)
C5D 0.115(3) 0.090(2) 0.098(2) 0.0006(19) 0.067(2) -0.023(2)
C6D 0.116(3) 0.090(2) 0.099(2) 0.0007(19) 0.067(2) -0.023(2)
C7D 0.160(14) 0.133(14) 0.151(14) 0.011(12) 0.037(14) -0.017(12)

loop_
_atom_type_symbol
_atom_type_description
_atom_type_scat_dispersion_real
_atom_type_scat_dispersion_imag
_atom_type_scat_source
C C 0.0137 0.0067 'International Tables Vol C Tables 4.2.6.8 and 6.1.1.4'
H H 0.0000 0.0000 'International Tables Vol C Tables 4.2.6.8 and 6.1.1.4'
Ag Ag 0.0782 3.3822 'International Tables Vol C Tables 4.2.6.8 and 6.1.1.4'
Cl Cl 0.3281 0.5435 'International Tables Vol C Tables 4.2.6.8 and 6.1.1.4'
O O 0.0389 0.0241 'International Tables Vol C Tables 4.2.6.8 and 6.1.1.4'
P P 0.2543 0.3332 'International Tables Vol C Tables 4.2.6.8 and 6.1.1.4'

loop_
_geom_angle_atom_site_label_1
_geom_angle_atom_site_label_2
_geom_angle_atom_site_label_3
_geom_angle
_geom_angle_site_symmetry_1
_geom_angle_site_symmetry_3
P1A Ag1 O1 120.5(3) . .
P1A Ag1 O1 95.1(4) . 3_666
P1A Ag1 C1C 144.1(4) . .
P1A Ag1 C6C 147.7(4) . .
P1B Ag1 O1 93.9(4) . 3_666
O1 Ag1 P1B 122.5(4) . .
O1 Ag1 O1 76.06(16) . 3_666
O1 Ag1 C1C 119.1(2) 3_666 .
O1 Ag1 C1C 80.89(19) . .
O1 Ag1 C5D 94.2(3) . .
C6C Ag1 O1 93.1(2) . 3_666
C6C Ag1 O1 91.8(2) . .
C6C Ag1 C1C 32.22(11) . .
C5D Ag1 P1B 141.9(5) . .
C5D Ag1 O1 105.4(4) . 3_666
C1A P1A Ag1 125.8(7) . .
C7A P1A Ag1 126.9(7) . .
C7A P1A C1A 90.0(7) . .
C13A P1A Ag1 120.5(7) . .
C13A P1A C1A 91.1(6) . .
C13A P1A C7A 92.4(6) . .
C18A O1A C2A 119.8(8) . .
C6A O2A C8A 118.5(11) . .
C12A O3A C14A 118.5(5) . .
C2A C1A P1A 117.4(7) . .
C2A C1A C6A 120.0 . .
C6A C1A P1A 122.3(7) . .
C1A C2A O1A 121.4(6) . .
C1A C2A C3A 120.0 . .
C3A C2A O1A 118.0(6) . .
C2A C3A H3A 120.0 . .
C2A C3A C4A 120.0 . .
C4A C3A H3A 120.0 . .
C3A C4A H4A 120.0 . .
C5A C4A C3A 120.0 . .
C5A C4A H4A 120.0 . .
C4A C5A H5A 120.0 . .
C6A C5A C4A 120.0 . .
C6A C5A H5A 120.0 . .
O2A C6A C1A 117.0(7) . .
O2A C6A C5A 122.4(8) . .
C5A C6A C1A 120.0 . .
C8A C7A P1A 119.5(5) . .
C8A C7A C12A 120.0 . .
C12A C7A P1A 120.4(5) . .
C7A C8A O2A 120.8(8) . .
C9A C8A O2A 118.9(8) . .
C9A C8A C7A 120.0 . .
C8A C9A H9A 120.0 . .
C10A C9A C8A 120.0 . .
C10A C9A H9A 120.0 . .
C9A C10A H10A 120.0 . .
C9A C10A C11A 120.0 . .
C11A C10A H10A 120.0 . .
C10A C11A H11A 120.0 . .
C10A C11A C12A 120.0 . .
C12A C11A H11A 120.0 . .
O3A C12A C7A 117.2(5) . .
O3A C12A C11A 122.1(5) . .
C11A C12A C7A 120.0 . .
C14A C13A P1A 116.3(6) . .
C14A C13A C18A 120.0 . .
C18A C13A P1A 123.4(6) . .
C13A C14A O3A 121.9(5) . .
C13A C14A C15A 120.0 . .
C15A C14A O3A 117.6(5) . .
C14A C15A H15A 120.0 . .
C16A C15A C14A 120.0 . .
C16A C15A H15A 120.0 . .
C15A C16A H16A 120.0 . .
C17A C16A C15A 120.0 . .
C17A C16A H16A 120.0 . .
C16A C17A H17A 120.0 . .
C16A C17A C18A 120.0 . .
C18A C17A H17A 120.0 . .
O1A C18A C13A 117.2(6) . .
O1A C18A C17A 121.9(6) . .
C17A C18A C13A 120.0 . .
C1B P1B Ag1 122.4(9) . .
C1B P1B C7B 98.6(10) . .
C1B P1B C13B 97.1(8) . .
C7B P1B Ag1 122.0(8) . .
C7B P1B C13B 94.2(9) . .
C13B P1B Ag1 116.5(9) . .
C2B O1B C18B 122.3(11) . .
C8B O2B C6B 117.4(11) . .
C14B O3B C12B 121.9(9) . .
C2B C1B P1B 122.7(9) . .
C2B C1B C6B 120.0 . .
C6B C1B P1B 117.3(9) . .
O1B C2B C1B 115.7(8) . .
O1B C2B C3B 122.8(8) . .
C1B C2B C3B 120.0 . .
C2B C3B H3B 120.0 . .
C4B C3B C2B 120.0 . .
C4B C3B H3B 120.0 . .
C3B C4B H4B 120.0 . .
C3B C4B C5B 120.0 . .
C5B C4B H4B 120.0 . .
C4B C5B H5B 120.0 . .
C6B C5B C4B 120.0 . .
C6B C5B H5B 120.0 . .
C1B C6B O2B 120.4(9) . .
C5B C6B O2B 119.4(9) . .
C5B C6B C1B 120.0 . .
C8B C7B P1B 120.0(8) . .
C8B C7B C12B 120.0 . .
C12B C7B P1B 120.0(8) . .
C7B C8B O2B 116.8(8) . .
C9B C8B O2B 122.8(8) . .
C9B C8B C7B 120.0 . .
C8B C9B H9B 120.0 . .
C8B C9B C10B 120.0 . .
C10B C9B H9B 120.0 . .
C9B C10B H10B 120.0 . .
C11B C10B C9B 120.0 . .
C11B C10B H10B 120.0 . .
C10B C11B H11B 120.0 . .
C12B C11B C10B 120.0 . .
C12B C11B H11B 120.0 . .
C7B C12B O3B 119.9(7) . .
C11B C12B O3B 119.0(7) . .
C11B C12B C7B 120.0 . .
C14B C13B P1B 123.4(8) . .
C14B C13B C18B 120.0 . .
C18B C13B P1B 116.6(8) . .
O3B C14B C13B 117.4(7) . .
O3B C14B C15B 121.6(7) . .
C15B C14B C13B 120.0 . .
C14B C15B H15B 120.0 . .
C14B C15B C16B 120.0 . .
C16B C15B H15B 120.0 . .
C15B C16B H16B 120.0 . .
C15B C16B C17B 120.0 . .
C17B C16B H16B 120.0 . .
C16B C17B H17B 120.0 . .
C18B C17B C16B 120.0 . .
C18B C17B H17B 120.0 . .
C13B C18B O1B 121.0(9) . .
C17B C18B O1B 118.5(9) . .
C17B C18B C13B 120.0 . .
O2 Cl1 O1 109.3(4) . .
O3 Cl1 O1 105.6(3) . .
O3 Cl1 O2 108.3(4) . .
O4 Cl1 O1 112.1(4) . .
O4 Cl1 O2 108.8(4) . .
O4 Cl1 O3 112.6(4) . .
Ag1 O1 Ag1 103.94(16) . 3_666
Cl1 O1 Ag1 121.2(3) . 3_666
Cl1 O1 Ag1 119.9(2) . .
Ag1 C1C H1C 99.3 . .
C2C C1C Ag1 103.4(3) . .
C2C C1C H1C 120.0 . .
C2C C1C C6C 120.0 . .
C6C C1C Ag1 66.9(3) . .
C6C C1C H1C 120.0 . .
C1C C2C H2C 120.0 . .
C1C C2C C3C 120.0 . .
C3C C2C H2C 120.0 . .
C2C C3C C4C 120.0 . .
C2C C3C C7C 127.1(9) . .
C4C C3C C7C 112.7(9) . .
C3C C4C H4C 120.0 . .
C5C C4C C3C 120.0 . .
C5C C4C H4C 120.0 . .
C4C C5C H5C 120.0 . .
C4C C5C C6C 120.0 . .
C6C C5C H5C 120.0 . .
Ag1 C6C H6C 92.4 . .
C1C C6C Ag1 80.9(3) . .
C1C C6C H6C 120.0 . .
C5C C6C Ag1 96.7(3) . .
C5C C6C C1C 120.0 . .
C5C C6C H6C 120.0 . .
C3C C7C H7CA 109.5 . .
C3C C7C H7CB 109.5 . .
C3C C7C H7CC 109.5 . .
H7CA C7C H7CB 109.5 . .
H7CA C7C H7CC 109.5 . .
H7CB C7C H7CC 109.5 . .
C2D C1D H1D 120.0 . .
C2D C1D C6D 120.0 . .
C6D C1D H1D 120.0 . .
C1D C2D C3D 120.0 . .
C1D C2D C7D 129(2) . .
C3D C2D C7D 108(2) . .
C2D C3D H3D 120.0 . .
C4D C3D C2D 120.0 . .
C4D C3D H3D 120.0 . .
C3D C4D H4D 120.0 . .
C3D C4D C5D 120.0 . .
C5D C4D H4D 120.0 . .
Ag1 C5D H5D 91.6 . .
C4D C5D Ag1 91.8(7) . .
C4D C5D H5D 120.0 . .
C6D C5D Ag1 86.5(7) . .
C6D C5D C4D 120.0 . .
C6D C5D H5D 120.0 . .
C1D C6D H6D 120.0 . .
C5D C6D C1D 120.0 . .
C5D C6D H6D 120.0 . .
C2D C7D H7DA 109.5 . .
C2D C7D H7DB 109.5 . .
C2D C7D H7DC 109.5 . .
H7DA C7D H7DB 109.5 . .
H7DA C7D H7DC 109.5 . .
H7DB C7D H7DC 109.5 . .

loop_
_geom_bond_atom_site_label_1
_geom_bond_atom_site_label_2
_geom_bond_distance
_geom_bond_site_symmetry_2
Ag1 P1A 2.259(11) .
Ag1 P1B 2.520(14) .
Ag1 O1 2.415(4) .
Ag1 O1 2.569(5) 3_666
Ag1 C1C 2.574(9) .
Ag1 C6C 2.398(9) .
Ag1 C5D 2.438(17) .
P1A C1A 1.833(12) .
P1A C7A 1.798(16) .
P1A C13A 1.770(12) .
O1A C2A 1.434(10) .
O1A C18A 1.377(10) .
O2A C6A 1.375(15) .
O2A C8A 1.426(10) .
O3A C12A 1.378(8) .
O3A C14A 1.409(8) .
C1A C2A 1.3900 .
C1A C6A 1.3900 .
C2A C3A 1.3900 .
C3A H3A 0.9500 .
C3A C4A 1.3900 .
C4A H4A 0.9500 .
C4A C5A 1.3900 .
C5A H5A 0.9500 .
C5A C6A 1.3900 .
C7A C8A 1.3900 .
C7A C12A 1.3900 .
C8A C9A 1.3900 .
C9A H9A 0.9500 .
C9A C10A 1.3900 .
C10A H10A 0.9500 .
C10A C11A 1.3900 .
C11A H11A 0.9500 .
C11A C12A 1.3900 .
C13A C14A 1.3900 .
C13A C18A 1.3900 .
C14A C15A 1.3900 .
C15A H15A 0.9500 .
C15A C16A 1.3900 .
C16A H16A 0.9500 .
C16A C17A 1.3900 .
C17A H17A 0.9500 .
C17A C18A 1.3900 .
P1B C1B 1.691(16) .
P1B C7B 1.74(2) .
P1B C13B 1.751(17) .
O1B C2B 1.366(13) .
O1B C18B 1.392(13) .
O2B C6B 1.431(12) .
O2B C8B 1.399(15) .
O3B C12B 1.412(14) .
O3B C14B 1.317(17) .
C1B C2B 1.3900 .
C1B C6B 1.3900 .
C2B C3B 1.3900 .
C3B H3B 0.9500 .
C3B C4B 1.3900 .
C4B H4B 0.9500 .
C4B C5B 1.3900 .
C5B H5B 0.9500 .
C5B C6B 1.3900 .
C7B C8B 1.3900 .
C7B C12B 1.3900 .
C8B C9B 1.3900 .
C9B H9B 0.9500 .
C9B C10B 1.3900 .
C10B H10B 0.9500 .
C10B C11B 1.3900 .
C11B H11B 0.9500 .
C11B C12B 1.3900 .
C13B C14B 1.3900 .
C13B C18B 1.3900 .
C14B C15B 1.3900 .
C15B H15B 0.9500 .
C15B C16B 1.3900 .
C16B H16B 0.9500 .
C16B C17B 1.3900 .
C17B H17B 0.9500 .
C17B C18B 1.3900 .
Cl1 O1 1.451(4) .
Cl1 O2 1.417(6) .
Cl1 O3 1.404(5) .
Cl1 O4 1.387(6) .
C1C H1C 0.9500 .
C1C C2C 1.3900 .
C1C C6C 1.3900 .
C2C H2C 0.9500 .
C2C C3C 1.3900 .
C3C C4C 1.3900 .
C3C C7C 1.520(2) .
C4C H4C 0.9500 .
C4C C5C 1.3900 .
C5C H5C 0.9500 .
C5C C6C 1.3900 .
C6C H6C 0.9500 .
C7C H7CA 0.9800 .
C7C H7CB 0.9800 .
C7C H7CC 0.9800 .
C1D H1D 0.9500 .
C1D C2D 1.3900 .
C1D C6D 1.3900 .
C2D C3D 1.3900 .
C2D C7D 1.520(2) .
C3D H3D 0.9500 .
C3D C4D 1.3900 .
C4D H4D 0.9500 .
C4D C5D 1.3900 .
C5D H5D 0.9500 .
C5D C6D 1.3900 .
C6D H6D 0.9500 .
C7D H7DA 0.9800 .
C7D H7DB 0.9800 .
C7D H7DC 0.9800 .

loop_
_geom_torsion_atom_site_label_1
_geom_torsion_atom_site_label_2
_geom_torsion_atom_site_label_3
_geom_torsion_atom_site_label_4
_geom_torsion
_geom_torsion_site_symmetry_4
Ag1 P1A C1A C2A -84.1(9) .
Ag1 P1A C1A C6A 89.7(10) .
Ag1 P1A C7A C8A -93.3(7) .
Ag1 P1A C7A C12A 83.0(8) .
Ag1 P1A C13A C14A -89.2(8) .
Ag1 P1A C13A C18A 85.1(8) .
Ag1 P1B C1B C2B -83.8(11) .
Ag1 P1B C1B C6B 96.2(11) .
Ag1 P1B C7B C8B -95.0(10) .
Ag1 P1B C7B C12B 86.3(10) .
Ag1 P1B C13B C14B -88.0(11) .
Ag1 P1B C13B C18B 92.4(8) .
Ag1 C1C C2C C3C 70.8(3) .
Ag1 C1C C6C C5C -92.5(3) .
Ag1 C5D C6D C1D -90.1(6) .
P1A C1A C2A O1A -15.2(9) .
P1A C1A C2A C3A 173.9(7) .
P1A C1A C6A O2A 15.0(10) .
P1A C1A C6A C5A -173.6(8) .
P1A C7A C8A O2A -10.3(10) .
P1A C7A C8A C9A 176.4(7) .
P1A C7A C12A O3A 12.9(7) .
P1A C7A C12A C11A -176.4(7) .
P1A C13A C14A O3A -13.8(7) .
P1A C13A C14A C15A 174.5(7) .
P1A C13A C18A O1A 16.3(8) .
P1A C13A C18A C17A -174.1(8) .
O1A C2A C3A C4A -171.2(8) .
O2A C8A C9A C10A -173.4(10) .
O3A C14A C15A C16A -172.1(6) .
C1A P1A C7A C8A 43.8(7) .
C1A P1A C7A C12A -139.8(5) .
C1A P1A C13A C14A 137.2(6) .
C1A P1A C13A C18A -48.5(9) .
C1A C2A C3A C4A 0.0 .
C2A O1A C18A C13A 31.5(12) .
C2A O1A C18A C17A -138.0(8) .
C2A C1A C6A O2A -171.4(10) .
C2A C1A C6A C5A 0.0 .
C2A C3A C4A C5A 0.0 .
C3A C4A C5A C6A 0.0 .
C4A C5A C6A O2A 170.9(10) .
C4A C5A C6A C1A 0.0 .
C6A O2A C8A C7A -38.8(17) .
C6A O2A C8A C9A 134.6(10) .
C6A C1A C2A O1A 170.9(8) .
C6A C1A C2A C3A 0.0 .
C7A P1A C1A C2A 138.1(5) .
C7A P1A C1A C6A -48.2(7) .
C7A P1A C13A C14A 47.1(6) .
C7A P1A C13A C18A -138.6(5) .
C7A C8A C9A C10A 0.0 .
C8A O2A C6A C1A 35.2(16) .
C8A O2A C6A C5A -136.0(10) .
C8A C7A C12A O3A -170.7(6) .
C8A C7A C12A C11A 0.0 .
C8A C9A C10A C11A 0.0 .
C9A C10A C11A C12A 0.0 .
C10A C11A C12A O3A 170.3(6) .
C10A C11A C12A C7A 0.0 .
C12A O3A C14A C13A -36.5(8) .
C12A O3A C14A C15A 135.4(5) .
C12A C7A C8A O2A 173.3(11) .
C12A C7A C8A C9A 0.0 .
C13A P1A C1A C2A 45.6(8) .
C13A P1A C1A C6A -140.6(6) .
C13A P1A C7A C8A 134.9(5) .
C13A P1A C7A C12A -48.8(7) .
C13A C14A C15A C16A 0.0 .
C14A O3A C12A C7A 36.0(8) .
C14A O3A C12A C11A -134.6(5) .
C14A C13A C18A O1A -169.6(8) .
C14A C13A C18A C17A 0.0 .
C14A C15A C16A C17A 0.0 .
C15A C16A C17A C18A 0.0 .
C16A C17A C18A O1A 169.1(8) .
C16A C17A C18A C13A 0.0 .
C18A O1A C2A C1A -31.6(12) .
C18A O1A C2A C3A 139.5(8) .
C18A C13A C14A O3A 171.7(7) .
C18A C13A C14A C15A 0.0 .
P1B C1B C2B O1B -13.6(10) .
P1B C1B C2B C3B 180.0(10) .
P1B C1B C6B O2B 5.7(11) .
P1B C1B C6B C5B 180.0(9) .
P1B C7B C8B O2B -5.6(11) .
P1B C7B C8B C9B -178.7(9) .
P1B C7B C12B O3B 10.5(10) .
P1B C7B C12B C11B 178.7(9) .
P1B C13B C14B O3B -11.2(11) .
P1B C13B C14B C15B -179.5(10) .
P1B C13B C18B O1B 8.0(11) .
P1B C13B C18B C17B 179.6(9) .
O1B C2B C3B C4B -165.4(10) .
O2B C8B C9B C10B -172.7(12) .
O3B C14B C15B C16B -167.8(9) .
C1B P1B C7B C8B 42.2(10) .
C1B P1B C7B C12B -136.6(7) .
C1B P1B C13B C14B 140.3(8) .
C1B P1B C13B C18B -39.2(11) .
C1B C2B C3B C4B 0.0 .
C2B O1B C18B C13B 34.5(16) .
C2B O1B C18B C17B -137.1(10) .
C2B C1B C6B O2B -174.3(10) .
C2B C1B C6B C5B 0.0 .
C2B C3B C4B C5B 0.0 .
C3B C4B C5B C6B 0.0 .
C4B C5B C6B O2B 174.4(10) .
C4B C5B C6B C1B 0.0 .
C6B O2B C8B C7B -40.4(16) .
C6B O2B C8B C9B 132.5(11) .
C6B C1B C2B O1B 166.4(9) .
C6B C1B C2B C3B 0.0 .
C7B P1B C1B C2B 139.2(8) .
C7B P1B C1B C6B -40.8(10) .
C7B P1B C13B C14B 41.1(10) .
C7B P1B C13B C18B -138.5(7) .
C7B C8B C9B C10B 0.0 .
C8B O2B C6B C1B 41.6(17) .
C8B O2B C6B C5B -132.7(11) .
C8B C7B C12B O3B -168.3(9) .
C8B C7B C12B C11B 0.0 .
C8B C9B C10B C11B 0.0 .
C9B C10B C11B C12B 0.0 .
C10B C11B C12B O3B 168.4(9) .
C10B C11B C12B C7B 0.0 .
C12B O3B C14B C13B -31.9(12) .
C12B O3B C14B C15B 136.2(9) .
C12B C7B C8B O2B 173.1(11) .
C12B C7B C8B C9B 0.0 .
C13B P1B C1B C2B 43.9(12) .
C13B P1B C1B C6B -136.1(8) .
C13B P1B C7B C8B 140.0(7) .
C13B P1B C7B C12B -38.7(9) .
C13B C14B C15B C16B 0.0 .
C14B O3B C12B C7B 33.0(12) .
C14B O3B C12B C11B -135.4(8) .
C14B C13B C18B O1B -171.5(11) .
C14B C13B C18B C17B 0.0 .
C14B C15B C16B C17B 0.0 .
C15B C16B C17B C18B 0.0 .
C16B C17B C18B O1B 171.7(11) .
C16B C17B C18B C13B 0.0 .
C18B O1B C2B C1B -31.6(15) .
C18B O1B C2B C3B 134.3(11) .
C18B C13B C14B O3B 168.3(8) .
C18B C13B C14B C15B 0.0 .
O2 Cl1 O1 Ag1 67.0(5) .
O2 Cl1 O1 Ag1 -160.8(4) 3_666
O3 Cl1 O1 Ag1 -44.4(4) 3_666
O3 Cl1 O1 Ag1 -176.6(4) .
O4 Cl1 O1 Ag1 -53.6(5) .
O4 Cl1 O1 Ag1 78.6(4) 3_666
C1C C2C C3C C4C 0.0 .
C1C C2C C3C C7C 174.9(11) .
C2C C1C C6C Ag1 92.5(3) .
C2C C1C C6C C5C 0.0 .
C2C C3C C4C C5C 0.0 .
C3C C4C C5C C6C 0.0 .
C4C C5C C6C Ag1 -83.3(3) .
C4C C5C C6C C1C 0.0 .
C6C C1C C2C C3C 0.0 .
C7C C3C C4C C5C -175.6(10) .
C1D C2D C3D C4D 0.0 .
C2D C1D C6D C5D 0.0 .
C2D C3D C4D C5D 0.0 .
C3D C4D C5D Ag1 87.1(6) .
C3D C4D C5D C6D 0.0 .
C4D C5D C6D C1D 0.0 .
C6D C1D C2D C3D 0.0 .
C6D C1D C2D C7D 155(2) .
C7D C2D C3D C4D -160.1(18) .
